data_1544668
loop_
_publ_author_name
'Kawahara, A.'
'Moritani, H.'
'Yamakawa, J.'

_publ_section_title
;
 LiNbO3, with anharmonic thermal vibration model
;
_journal_name_full 'Mineralogical Journal'
_journal_page_first 132
_journal_page_last 139
_journal_volume 17
_journal_year 1994
_chemical_formula_sum 'H O5 P Zn2'
_chemical_name_common Zn2(OH)PO4
_chemical_name_mineral Zn2(OH)PO4
_space_group_IT_number 18
_space_group_name_H-M_alt 'P 21 21 2'
_symmetry_space_group_name_Hall 'P 2 2ab'
_symmetry_space_group_name_H-M 'P 21 21 2'
_cell_angle_alpha 90
_cell_angle_beta 90
_cell_angle_gamma 90
_cell_formula_units_Z 4
_cell_length_a 8.099(1)
_cell_length_b 8.325(1)
_cell_length_c 5.966(1)
_cell_volume 402.25(10)
_cod_data_source_file Zn2OHPO4.cif
_cod_data_source_block LiNbO3
_cod_original_formula_sum 'Zn2 H P O5'
_cod_database_code 1544668

loop_
_space_group_symop_operation_xyz
'x, y, z'
'-x, -y, z'
'-x+1/2, y+1/2, -z'
'x+1/2, -y+1/2, -z'

loop_
_atom_site_label
_atom_site_occupancy
_atom_site_fract_x
_atom_site_fract_y
_atom_site_fract_z
_atom_site_adp_type
_atom_site_B_iso_or_equiv
_atom_site_type_symbol
Zn1 1.0 0.000000 0.000000 0.9961(4) Biso 1.150000 Zn
Zn2 1.0 0.000000 0.000000 0.5029(4) Biso 1.320000 Zn
Zn3 1.0 0.36490(10) 0.13770(10) 0.2442(4) Biso 0.980000 Zn
P 1.0 0.2502(2) 0.2614(2) 0.7512(7) Biso 0.970000 P
O1 1.0 0.2305(13) 0.1518(16) 0.9588(11) Biso 0.670000 O
O2 1.0 0.3823(7) 0.3766(7) 0.2452(18) Biso 1.190000 O
O3 1.0 0.1110(7) 0.3907(7) 0.7420(18) Biso 1.550000 O
O4 1.0 0.4167(7) 0.3539(7) 0.7451(18) Biso 0.950000 O
O5 1.0 0.2373(14) 0.154(2) 0.5402(13) Biso 1.400000 O
H 1.0 0.31(2) 0.44(2) 0.25(3) Biso 1.000000 H
